data_1535857
loop_
_publ_author_name
'Ueda, T.'

_publ_section_title
;
 The crystal structure of Allanite, (O H) (Ca Ce)2 (Fe(III) Fe(II)) Al2 O
 (Si2 O7) (Si O4)
;
_journal_name_full
;
Memoirs of the College of Science, University of Kyoto, Series B
;
_journal_page_first 145
_journal_page_last 163
_journal_volume 22
_journal_year 1955
_chemical_formula_sum 'Al2 Ca1.2 Ce0.8 Fe H O13 Si3'
_chemical_name_systematic '(Ca1.2 Ce0.8) Fe Al2 O (Si2 O7) (Si O4) (O H)'
_space_group_IT_number 11
_symmetry_space_group_name_Hall '-P 2yb'
_symmetry_space_group_name_H-M 'P 1 21/m 1'
_cell_angle_alpha 90
_cell_angle_beta 115
_cell_angle_gamma 90
_cell_formula_units_Z 2
_cell_length_a 8.98
_cell_length_b 5.75
_cell_length_c 10.23
_cell_volume 478.735
_citation_journal_id_ASTM MCKBAV
_cod_data_source_file Ueda_MCKBAV_1955_927.cif
_cod_data_source_block H1Al2Ca1.2Ce0.8Fe1O13Si3
_cod_original_cell_volume 478.7354
_cod_original_formula_sum 'H1 Al2 Ca1.2 Ce0.8 Fe1 O13 Si3'
_cod_database_code 1535857

loop_
_symmetry_equiv_pos_as_xyz
x,y,z
-x,y+1/2,-z
-x,-y,-z
x,-y-1/2,z

loop_
_atom_site_label
_atom_site_type_symbol
_atom_site_fract_x
_atom_site_fract_y
_atom_site_fract_z
_atom_site_occupancy
_atom_site_U_iso_or_equiv
O8 O-2 0.528 0.25 0.317 1 0.0
Ce2 Ce+3 0.603 0.75 0.421 0.4 0.0
Si1 Si+4 0.329 0.75 0.058 1 0.0
Ca1 Ca+2 0.755 0.75 0.15 0.6 0.0
O2 O-2 0.307 0.95 0.356 1 0.0
Ce1 Ce+3 0.755 0.75 0.15 0.4 0.0
O6 O-2 0.083 0.75 0.408 1 0.0
O4 O-2 0.038 0.25 0.139 1 0.0
Fe1 Fe+2 0.297 0.25 0.228 1 0.0
Ca2 Ca+2 0.603 0.75 0.421 0.6 0.0
O5 O-2 0.038 0.75 0.139 1 0.0
Si3 Si+4 0.189 0.75 0.317 1 0.0
Al2 Al+3 0 0 0.5 1 0.0
O9 O-2 0.625 0.25 0.083 1 0.0
O7 O-2 0.517 0.75 0.175 1 0.0
O10 O-2 0.083 0.25 0.408 1 0.0
O1 O-2 0.222 0 0.064 1 0.0
O3 O-2 0.803 0 0.35 1 0.0
Si2 Si+4 0.69 0.25 0.279 1 0.0
Al1 Al+3 0 0 0 1 0.0
